data_7012049
loop_
_publ_author_name
'Baxter, Christopher W.'
'Higgs, Timothy C.'
'Jones, Anita C.'
'Parsons, Simon'
'Bailey, Philip J.'
'Tasker, Peter A.'

_publ_section_title
;
 Luminescent high nuclearity Cu(i)-alkynyl clusters,
 [Cu16(hfac)8(3,3-dimethyl-1-butynyl)8] and
 [Cu20(hfac)8(3-phenyl-1-propynyl)12]
;
_journal_issue 23
_journal_name_full 'Journal of the Chemical Society, Dalton Transactions'
_journal_page_first 4395
_journal_paper_doi 10.1039/b207106c
_journal_year 2002
_chemical_formula_moiety C88
_chemical_formula_sum 'C88 H80 Cu16 F48 O16'
_chemical_formula_weight 3322.16
_chemical_name_common '[Cu16(hfac)8(t-BuCC)8]'
_chemical_name_systematic
; 
? 
;
_space_group_IT_number 118
_symmetry_cell_setting tetragonal
_symmetry_space_group_name_Hall 'P -4 -2n'
_symmetry_space_group_name_H-M 'P -4 n 2'
_atom_sites_solution_hydrogens geom
_atom_sites_solution_primary direct
_atom_sites_solution_secondary difmap
_audit_creation_method SHELXL-97
_cell_angle_alpha 90.00
_cell_angle_beta 90.00
_cell_angle_gamma 90.00
_cell_formula_units_Z 2
_cell_length_a 16.7029(10)
_cell_length_b 16.7029(10)
_cell_length_c 21.9360(19)
_cell_measurement_reflns_used 7370
_cell_measurement_temperature 150(2)
_cell_measurement_theta_max 25
_cell_measurement_theta_min 2
_cell_volume 6119.9(7)
_computing_cell_refinement 'Bruker SMART'
_computing_data_collection 'Bruker SMART'
_computing_data_reduction 'Bruker SHELXTL'
_computing_molecular_graphics 'Bruker SHELXTL'
_computing_publication_material 'Bruker SHELXTL'
_computing_structure_refinement 'SHELXL-97 (Sheldrick, 1997)'
_computing_structure_solution 'SHELXS-97 (Sheldrick, 1990)'
_diffrn_ambient_temperature 150(2)
_diffrn_measured_fraction_theta_full 0.999
_diffrn_measured_fraction_theta_max 0.999
_diffrn_measurement_device_type 'BRUKER SMART APEX CCD'
_diffrn_measurement_method 'phi and omega scans'
_diffrn_radiation_monochromator graphite
_diffrn_radiation_source 'fine-focus sealed tube'
_diffrn_radiation_type MoK\a
_diffrn_radiation_wavelength 0.71073
_diffrn_reflns_av_R_equivalents 0.0389
_diffrn_reflns_av_sigmaI/netI 0.0319
_diffrn_reflns_limit_h_max 20
_diffrn_reflns_limit_h_min -18
_diffrn_reflns_limit_k_max 20
_diffrn_reflns_limit_k_min -20
_diffrn_reflns_limit_l_max 27
_diffrn_reflns_limit_l_min -25
_diffrn_reflns_number 33913
_diffrn_reflns_theta_full 26.39
_diffrn_reflns_theta_max 26.39
_diffrn_reflns_theta_min 1.53
_exptl_absorpt_coefficient_mu 2.841
_exptl_absorpt_correction_T_max 0.928
_exptl_absorpt_correction_T_min 0.575
_exptl_absorpt_correction_type multi-scan
_exptl_absorpt_process_details Sadabs
_exptl_crystal_colour Orange
_exptl_crystal_density_diffrn 1.803
_exptl_crystal_density_method 'not measured'
_exptl_crystal_description Block
_exptl_crystal_F_000 3264
_exptl_crystal_size_max 0.45
_exptl_crystal_size_mid 0.45
_exptl_crystal_size_min 0.45
_refine_diff_density_max 0.477
_refine_diff_density_min -0.375
_refine_diff_density_rms 0.085
_refine_ls_abs_structure_details 'Flack H D (1983), Acta Cryst. A39, 876-881'
_refine_ls_abs_structure_Flack 0.035(13)
_refine_ls_extinction_coef 0.00014(3)
_refine_ls_extinction_expression Fc^*^=kFc[1+0.001xFc^2^\l^3^/sin(2\q)]^-1/4^
_refine_ls_extinction_method SHELXL
_refine_ls_goodness_of_fit_ref 0.952
_refine_ls_hydrogen_treatment riding
_refine_ls_matrix_type full
_refine_ls_number_parameters 419
_refine_ls_number_reflns 6274
_refine_ls_number_restraints 60
_refine_ls_restrained_S_all 0.953
_refine_ls_R_factor_all 0.0353
_refine_ls_R_factor_gt 0.0313
_refine_ls_shift/su_max 0.006
_refine_ls_shift/su_mean 0.000
_refine_ls_structure_factor_coef Fsqd
_refine_ls_weighting_details 'calc w=1/[\s^2^(Fo^2^)+(0.0437P)^2^+0.0000P] where P=(Fo^2^+2Fc^2^)/3'
_refine_ls_weighting_scheme calc
_refine_ls_wR_factor_gt 0.0708
_refine_ls_wR_factor_ref 0.0718
_reflns_number_gt 5410
_reflns_number_total 6274
_reflns_threshold_expression >2sigma(I)
_cod_data_source_file b207106c.txt
_cod_data_source_block cbcu01
_cod_depositor_comments
;
The following automatic conversions were performed:
'_symmetry_cell_setting' value 'Tetragonal' changed to 'tetragonal'
according to '/home/saulius/struct/CIF-dictionaries/cif_core.dic'
dictionary named 'cif_core.dic' version 2.4.1 from
2010-06-29.

'_exptl_absorpt_correction_type' value 'Multiscan' changed to
'multi-scan' according to
'/home/saulius/struct/CIF-dictionaries/cif_core.dic' dictionary named
'cif_core.dic' version 2.4.1 from 2010-06-29.

Automatic conversion script
Id: cif_fix_enum 1527 2010-12-29 10:47:43Z saulius 
;
_cod_original_sg_symbol_H-M P-4n2
_cod_database_code 7012049

loop_
_symmetry_equiv_pos_as_xyz
'x, y, z'
'-x, -y, z'
'y, -x, -z'
'-y, x, -z'
'x+1/2, -y+1/2, z+1/2'
'-x+1/2, y+1/2, z+1/2'
'y+1/2, x+1/2, -z+1/2'
'-y+1/2, -x+1/2, -z+1/2'

loop_
_atom_site_label
_atom_site_type_symbol
_atom_site_fract_x
_atom_site_fract_y
_atom_site_fract_z
_atom_site_U_iso_or_equiv
_atom_site_adp_type
_atom_site_occupancy
_atom_site_symmetry_multiplicity
_atom_site_calc_flag
_atom_site_refinement_flags
_atom_site_disorder_assembly
_atom_site_disorder_group
Cu1 Cu 0.42283(2) 0.98751(3) 0.16617(2) 0.03794(11) Uani 1 1 d . . .
Cu2 Cu 0.42396(3) 0.89460(3) 0.06215(2) 0.04781(13) Uani 1 1 d . . .
Cu3 Cu 0.25849(3) 0.90604(3) 0.20324(2) 0.04410(12) Uani 1 1 d . . .
Cu4 Cu 0.49874(3) 0.87727(3) 0.21877(2) 0.04110(11) Uani 1 1 d . . .
C11 C 0.5022(2) 0.9078(2) 0.13306(16) 0.0374(8) Uani 1 1 d . . .
C12 C 0.5382(2) 0.8809(2) 0.08668(17) 0.0409(8) Uani 1 1 d . . .
C13 C 0.6008(3) 0.8462(3) 0.04629(19) 0.0562(11) Uani 1 1 d . . .
C14 C 0.6126(3) 0.8973(3) -0.0099(2) 0.0695(14) Uani 1 1 d . . .
H14A H 0.6537 0.8732 -0.0359 0.104 Uiso 1 1 calc R . .
H14B H 0.6295 0.9512 0.0022 0.104 Uiso 1 1 calc R . .
H14C H 0.5621 0.9007 -0.0325 0.104 Uiso 1 1 calc R . .
C15 C 0.5786(3) 0.7609(3) 0.0283(3) 0.0829(16) Uani 1 1 d . . .
H15A H 0.6202 0.7388 0.0017 0.124 Uiso 1 1 calc R . .
H15B H 0.5273 0.7611 0.0067 0.124 Uiso 1 1 calc R . .
H15C H 0.5741 0.7278 0.0650 0.124 Uiso 1 1 calc R . .
C16 C 0.6789(3) 0.8459(4) 0.0824(2) 0.0816(16) Uani 1 1 d . . .
H16A H 0.7217 0.8231 0.0572 0.122 Uiso 1 1 calc R . .
H16B H 0.6723 0.8134 0.1192 0.122 Uiso 1 1 calc R . .
H16C H 0.6930 0.9008 0.0938 0.122 Uiso 1 1 calc R . .
C17 C 0.3205(2) 1.0085(2) 0.20403(16) 0.0369(8) Uani 1 1 d . . .
C18 C 0.2489(2) 1.0234(2) 0.21695(18) 0.0397(8) Uani 1 1 d . A .
C19 C 0.1750(2) 1.0716(2) 0.22940(17) 0.0479(10) Uani 1 1 d D . .
C20 C 0.1988(6) 1.1587(4) 0.2410(6) 0.071(2) Uani 0.446(4) 1 d PD A 1
H20A H 0.1507 1.1905 0.2490 0.106 Uiso 0.446(4) 1 calc PR A 1
H20B H 0.2263 1.1799 0.2050 0.106 Uiso 0.446(4) 1 calc PR A 1
H20C H 0.2346 1.1613 0.2763 0.106 Uiso 0.446(4) 1 calc PR A 1
C21 C 0.1230(6) 1.0688(7) 0.1726(4) 0.077(2) Uani 0.446(4) 1 d PD A 1
H21A H 0.0745 1.1005 0.1793 0.115 Uiso 0.446(4) 1 calc PR A 1
H21B H 0.1083 1.0132 0.1639 0.115 Uiso 0.446(4) 1 calc PR A 1
H21C H 0.1529 1.0909 0.1380 0.115 Uiso 0.446(4) 1 calc PR A 1
C22 C 0.1262(6) 1.0391(7) 0.2828(5) 0.085(3) Uani 0.446(4) 1 d PD A 1
H22A H 0.0790 1.0730 0.2892 0.127 Uiso 0.446(4) 1 calc PR A 1
H22B H 0.1592 1.0391 0.3197 0.127 Uiso 0.446(4) 1 calc PR A 1
H22C H 0.1090 0.9842 0.2737 0.127 Uiso 0.446(4) 1 calc PR A 1
C20A C 0.0992(4) 1.0198(5) 0.2287(5) 0.071(2) Uani 0.554(4) 1 d PD A 2
H20D H 0.0524 1.0534 0.2369 0.106 Uiso 0.554(4) 1 calc PR A 2
H20E H 0.1034 0.9783 0.2602 0.106 Uiso 0.554(4) 1 calc PR A 2
H20F H 0.0934 0.9944 0.1887 0.106 Uiso 0.554(4) 1 calc PR A 2
C21A C 0.1856(5) 1.1076(6) 0.2922(3) 0.077(2) Uani 0.554(4) 1 d PD A 2
H21D H 0.1388 1.1404 0.3023 0.115 Uiso 0.554(4) 1 calc PR A 2
H21E H 0.2338 1.1411 0.2927 0.115 Uiso 0.554(4) 1 calc PR A 2
H21F H 0.1912 1.0646 0.3223 0.115 Uiso 0.554(4) 1 calc PR A 2
C22A C 0.1664(5) 1.1363(5) 0.1814(4) 0.085(3) Uani 0.554(4) 1 d PD A 2
H22D H 0.1184 1.1681 0.1897 0.127 Uiso 0.554(4) 1 calc PR A 2
H22E H 0.1618 1.1115 0.1410 0.127 Uiso 0.554(4) 1 calc PR A 2
H22F H 0.2136 1.1711 0.1823 0.127 Uiso 0.554(4) 1 calc PR A 2
O1 O 0.32042(16) 0.81140(15) 0.17472(13) 0.0468(6) Uani 1 1 d . . .
C2 C 0.2870(2) 0.7474(2) 0.15821(18) 0.0480(10) Uani 1 1 d . . .
C3 C 0.2088(2) 0.7231(3) 0.1654(2) 0.0518(10) Uani 1 1 d . . .
H3 H 0.1935 0.6714 0.1517 0.062 Uiso 1 1 calc R . .
C4 C 0.1509(3) 0.7727(3) 0.1925(2) 0.0592(11) Uani 1 1 d . . .
O2 O 0.15853(16) 0.84296(18) 0.21172(15) 0.0592(8) Uani 1 1 d . . .
C1 C 0.3426(3) 0.6912(3) 0.1229(2) 0.0637(12) Uani 1 1 d . . .
F1 F 0.3466(2) 0.71545(18) 0.06422(15) 0.0963(10) Uani 1 1 d . . .
F2 F 0.3188(2) 0.61628(17) 0.12125(16) 0.0901(10) Uani 1 1 d . . .
F3 F 0.4164(2) 0.6924(2) 0.14453(19) 0.1110(13) Uani 1 1 d . . .
C5 C 0.0657(3) 0.7413(3) 0.1960(3) 0.0807(16) Uani 1 1 d . . .
F4 F 0.0298(2) 0.7625(3) 0.2469(2) 0.1440(19) Uani 1 1 d . . .
F5 F 0.0211(2) 0.7713(3) 0.1535(2) 0.1348(17) Uani 1 1 d . . .
F6 F 0.0598(2) 0.6646(2) 0.1900(4) 0.194(3) Uani 1 1 d . . .
O3 O 0.42388(19) 0.8613(2) -0.02390(14) 0.0677(9) Uani 1 1 d . . .
C7 C 0.3631(3) 0.8615(3) -0.0577(2) 0.0642(12) Uani 1 1 d . B .
C8 C 0.2856(3) 0.8808(3) -0.0429(2) 0.0627(12) Uani 1 1 d . . .
H8 H 0.2456 0.8777 -0.0736 0.075 Uiso 1 1 calc R . .
C9 C 0.2640(3) 0.9046(3) 0.0151(2) 0.0561(10) Uani 1 1 d . . .
O4 O 0.30766(16) 0.91521(17) 0.06186(13) 0.0535(7) Uani 1 1 d . . .
C6 C 0.3823(3) 0.8330(4) -0.1227(3) 0.101(2) Uani 1 1 d D . .
F7 F 0.3297(6) 0.8488(10) -0.1642(4) 0.112(4) Uani 0.66(3) 1 d PD B 1
F8 F 0.3838(19) 0.7549(5) -0.1188(5) 0.181(8) Uani 0.66(3) 1 d PD B 1
F9 F 0.4523(9) 0.8533(18) -0.1431(4) 0.180(9) Uani 0.66(3) 1 d PD B 1
F7A F 0.4298(13) 0.7730(13) -0.1295(8) 0.113(8) Uani 0.34(3) 1 d PD B 2
F8A F 0.4165(16) 0.8939(8) -0.1485(7) 0.103(7) Uani 0.34(3) 1 d PD B 2
F9A F 0.3164(8) 0.8183(18) -0.1515(10) 0.165(14) Uani 0.34(3) 1 d PD B 2
C10 C 0.1760(3) 0.9210(4) 0.0275(3) 0.0790(16) Uani 1 1 d . . .
F10 F 0.1445(2) 0.8667(4) 0.0598(3) 0.177(3) Uani 1 1 d . . .
F11 F 0.1330(2) 0.9329(3) -0.02082(19) 0.1310(15) Uani 1 1 d . . .
F12 F 0.1655(3) 0.9844(4) 0.0589(3) 0.192(3) Uani 1 1 d . . .

loop_
_atom_site_aniso_label
_atom_site_aniso_U_11
_atom_site_aniso_U_22
_atom_site_aniso_U_33
_atom_site_aniso_U_23
_atom_site_aniso_U_13
_atom_site_aniso_U_12
Cu1 0.0356(2) 0.0484(3) 0.0298(2) -0.00220(18) -0.00148(18) 0.00608(18)
Cu2 0.0525(3) 0.0576(3) 0.0334(2) -0.0067(2) -0.0092(2) -0.0013(2)
Cu3 0.0399(2) 0.0447(2) 0.0476(3) 0.0008(2) 0.0012(2) 0.00234(19)
Cu4 0.0481(3) 0.0464(3) 0.0287(2) 0.0003(2) 0.00009(19) 0.0081(2)
C11 0.0388(19) 0.0423(19) 0.0311(18) -0.0065(15) -0.0050(15) 0.0064(15)
C12 0.045(2) 0.047(2) 0.0307(18) -0.0056(16) -0.0058(16) 0.0019(17)
C13 0.058(3) 0.071(3) 0.039(2) -0.015(2) 0.006(2) 0.009(2)
C14 0.078(3) 0.087(3) 0.043(2) -0.013(2) 0.016(2) -0.006(3)
C15 0.113(5) 0.068(3) 0.067(3) -0.026(3) 0.022(3) 0.017(3)
C16 0.057(3) 0.119(5) 0.069(3) -0.029(3) 0.003(3) 0.029(3)
C17 0.0334(18) 0.0435(19) 0.0338(19) 0.0059(16) -0.0045(15) 0.0059(14)
C18 0.048(2) 0.0374(18) 0.034(2) 0.0007(16) -0.0001(17) 0.0028(15)
C19 0.040(2) 0.055(2) 0.049(2) 0.0039(19) 0.0093(18) 0.0126(18)
C20 0.057(4) 0.064(4) 0.091(6) -0.007(4) 0.011(4) 0.023(3)
C21 0.066(5) 0.081(5) 0.082(6) -0.008(4) 0.012(4) 0.029(4)
C22 0.062(4) 0.087(5) 0.105(7) 0.037(5) 0.035(5) 0.029(4)
C20A 0.057(4) 0.064(4) 0.091(6) -0.007(4) 0.011(4) 0.023(3)
C21A 0.066(5) 0.081(5) 0.082(6) -0.008(4) 0.012(4) 0.029(4)
C22A 0.062(4) 0.087(5) 0.105(7) 0.037(5) 0.035(5) 0.029(4)
O1 0.0482(15) 0.0468(15) 0.0452(15) -0.0058(12) -0.0016(13) 0.0025(12)
C2 0.054(2) 0.048(2) 0.042(2) -0.0004(19) -0.0102(19) 0.0030(18)
C3 0.054(2) 0.048(2) 0.053(3) 0.002(2) -0.011(2) -0.0037(19)
C4 0.050(2) 0.054(3) 0.074(3) 0.012(2) -0.008(2) -0.004(2)
O2 0.0412(15) 0.0612(19) 0.075(2) 0.0061(17) 0.0051(15) -0.0014(12)
C1 0.064(3) 0.062(3) 0.065(3) -0.024(2) 0.000(2) -0.001(2)
F1 0.144(3) 0.079(2) 0.066(2) -0.0236(17) 0.033(2) -0.0098(19)
F2 0.111(3) 0.0567(18) 0.103(3) -0.0159(17) 0.023(2) 0.0035(16)
F3 0.071(2) 0.125(3) 0.136(3) -0.073(3) -0.008(2) 0.0264(18)
C5 0.048(3) 0.076(4) 0.118(5) 0.007(3) -0.006(3) -0.009(2)
F4 0.081(2) 0.234(5) 0.117(3) -0.014(3) 0.030(2) -0.075(3)
F5 0.0487(19) 0.215(5) 0.141(4) 0.027(3) -0.022(2) -0.021(2)
F6 0.066(2) 0.079(3) 0.437(10) -0.013(4) 0.037(4) -0.0214(19)
O3 0.071(2) 0.094(2) 0.0375(16) -0.0178(16) -0.0159(16) -0.0019(17)
C7 0.077(3) 0.070(3) 0.045(3) -0.006(2) -0.017(3) -0.006(2)
C8 0.075(3) 0.068(3) 0.045(3) 0.002(2) -0.027(2) -0.013(2)
C9 0.060(3) 0.052(2) 0.056(3) 0.004(2) -0.016(2) -0.003(2)
O4 0.0498(16) 0.0701(19) 0.0406(15) -0.0019(14) -0.0121(13) -0.0028(13)
C6 0.114(6) 0.132(7) 0.056(4) -0.040(4) -0.021(4) 0.007(5)
F7 0.110(6) 0.192(9) 0.034(3) -0.015(5) -0.014(4) 0.018(6)
F8 0.33(2) 0.145(8) 0.073(6) -0.052(5) 0.019(10) 0.033(10)
F9 0.100(8) 0.37(2) 0.066(6) -0.089(10) 0.016(5) -0.036(12)
F7A 0.140(17) 0.149(16) 0.049(8) -0.026(10) 0.009(9) 0.074(12)
F8A 0.130(16) 0.124(13) 0.056(7) -0.007(7) 0.021(9) 0.017(10)
F9A 0.179(18) 0.28(3) 0.041(10) -0.042(12) -0.024(9) -0.14(2)
C10 0.066(3) 0.090(4) 0.081(4) -0.007(3) -0.027(3) 0.003(3)
F10 0.074(2) 0.234(6) 0.224(6) 0.143(5) 0.033(3) 0.023(3)
F11 0.070(2) 0.234(5) 0.089(3) 0.024(3) -0.030(2) 0.015(3)
F12 0.089(3) 0.243(6) 0.244(7) -0.125(6) -0.046(4) 0.073(3)

loop_
_atom_type_symbol
_atom_type_description
_atom_type_scat_dispersion_real
_atom_type_scat_dispersion_imag
_atom_type_scat_source
C C 0.0033 0.0016 'International Tables Vol C Tables 4.2.6.8 and 6.1.1.4'
H H 0.0000 0.0000 'International Tables Vol C Tables 4.2.6.8 and 6.1.1.4'
O O 0.0106 0.0060 'International Tables Vol C Tables 4.2.6.8 and 6.1.1.4'
F F 0.0171 0.0103 'International Tables Vol C Tables 4.2.6.8 and 6.1.1.4'
Cu Cu 0.3201 1.2651 'International Tables Vol C Tables 4.2.6.8 and 6.1.1.4'

loop_
_geom_angle_atom_site_label_1
_geom_angle_atom_site_label_2
_geom_angle_atom_site_label_3
_geom_angle
_geom_angle_site_symmetry_1
_geom_angle_site_symmetry_3
_geom_angle_publ_flag
C17 Cu1 C11 148.99(15) . . ?
C17 Cu1 C11 119.07(13) . 2_675 ?
C11 Cu1 C11 91.74(15) . 2_675 ?
C17 Cu1 Cu4 112.43(10) . . ?
C11 Cu1 Cu4 49.46(10) . . ?
C11 Cu1 Cu4 115.61(9) 2_675 . ?
C17 Cu1 Cu1 147.59(11) . 2_675 ?
C11 Cu1 Cu1 57.04(10) . 2_675 ?
C11 Cu1 Cu1 48.10(9) 2_675 2_675 ?
Cu4 Cu1 Cu1 67.633(18) . 2_675 ?
C17 Cu1 Cu4 47.32(10) . 7_455 ?
C11 Cu1 Cu4 125.51(10) . 7_455 ?
C11 Cu1 Cu4 114.19(9) 2_675 7_455 ?
Cu4 Cu1 Cu4 76.06(2) . 7_455 ?
Cu1 Cu1 Cu4 105.836(14) 2_675 7_455 ?
C17 Cu1 Cu2 117.60(11) . . ?
C11 Cu1 Cu2 47.60(10) . . ?
C11 Cu1 Cu2 99.48(9) 2_675 . ?
Cu4 Cu1 Cu2 87.95(2) . . ?
Cu1 Cu1 Cu2 94.766(17) 2_675 . ?
Cu4 Cu1 Cu2 146.26(2) 7_455 . ?
C17 Cu1 Cu4 95.09(11) . 2_675 ?
C11 Cu1 Cu4 111.51(10) . 2_675 ?
C11 Cu1 Cu4 42.84(9) 2_675 2_675 ?
Cu4 Cu1 Cu4 99.34(2) . 2_675 ?
Cu1 Cu1 Cu4 54.588(17) 2_675 2_675 ?
Cu4 Cu1 Cu4 71.935(19) 7_455 2_675 ?
Cu2 Cu1 Cu4 140.90(2) . 2_675 ?
O3 Cu2 O4 92.61(13) . . ?
O3 Cu2 C12 103.12(14) . . ?
O4 Cu2 C12 164.22(14) . . ?
O3 Cu2 C11 139.57(14) . . ?
O4 Cu2 C11 127.82(13) . . ?
C12 Cu2 C11 36.47(14) . . ?
O3 Cu2 Cu1 162.17(11) . . ?
O4 Cu2 Cu1 84.13(8) . . ?
C12 Cu2 Cu1 81.26(11) . . ?
C11 Cu2 Cu1 46.70(10) . . ?
O2 Cu3 C18 116.20(14) . . ?
O2 Cu3 O1 92.58(12) . . ?
C18 Cu3 O1 150.70(14) . . ?
O2 Cu3 C17 152.81(13) . . ?
C18 Cu3 C17 36.62(14) . . ?
O1 Cu3 C17 114.42(13) . . ?
O2 Cu3 Cu4 140.04(10) . 7_455 ?
C18 Cu3 Cu4 57.74(11) . 7_455 ?
O1 Cu3 Cu4 104.01(8) . 7_455 ?
C17 Cu3 Cu4 38.96(10) . 7_455 ?
C17 Cu4 C11 164.52(14) 7_455 . ?
C17 Cu4 Cu1 142.88(10) 7_455 . ?
C11 Cu4 Cu1 51.74(10) . . ?
C17 Cu4 Cu1 46.84(10) 7_455 7_455 ?
C11 Cu4 Cu1 147.99(10) . 7_455 ?
Cu1 Cu4 Cu1 101.042(19) . 7_455 ?
C17 Cu4 Cu1 134.30(10) 7_455 2_675 ?
C11 Cu4 Cu1 52.36(11) . 2_675 ?
Cu1 Cu4 Cu1 57.780(18) . 2_675 ?
Cu1 Cu4 Cu1 101.001(19) 7_455 2_675 ?
C17 Cu4 Cu3 40.21(10) 7_455 7_455 ?
C11 Cu4 Cu3 136.72(11) . 7_455 ?
Cu1 Cu4 Cu3 118.59(2) . 7_455 ?
Cu1 Cu4 Cu3 67.336(17) 7_455 7_455 ?
Cu1 Cu4 Cu3 167.58(2) 2_675 7_455 ?
C12 C11 Cu4 134.2(3) . . ?
C12 C11 Cu1 147.0(3) . . ?
Cu4 C11 Cu1 78.80(13) . . ?
C12 C11 Cu2 69.7(2) . . ?
Cu4 C11 Cu2 133.4(2) . . ?
Cu1 C11 Cu2 85.71(13) . . ?
C12 C11 Cu1 105.6(3) . 2_675 ?
Cu4 C11 Cu1 84.80(12) . 2_675 ?
Cu1 C11 Cu1 74.86(11) . 2_675 ?
Cu2 C11 Cu1 132.82(18) . 2_675 ?
C11 C12 C13 162.2(4) . . ?
C11 C12 Cu2 73.8(2) . . ?
C13 C12 Cu2 123.8(3) . . ?
C12 C13 C14 111.0(4) . . ?
C12 C13 C15 110.3(4) . . ?
C14 C13 C15 110.4(4) . . ?
C12 C13 C16 107.1(3) . . ?
C14 C13 C16 108.3(4) . . ?
C15 C13 C16 109.7(4) . . ?
C18 C17 Cu1 167.6(3) . . ?
C18 C17 Cu4 106.5(3) . 7_455 ?
Cu1 C17 Cu4 85.84(13) . 7_455 ?
C18 C17 Cu3 71.2(2) . . ?
Cu1 C17 Cu3 107.39(16) . . ?
Cu4 C17 Cu3 100.84(15) 7_455 . ?
C17 C18 C19 158.9(4) . . ?
C17 C18 Cu3 72.1(2) . . ?
C19 C18 Cu3 128.5(3) . . ?
C18 C19 C21A 106.4(4) . . ?
C18 C19 C22A 109.5(4) . . ?
C21A C19 C22A 111.1(5) . . ?
C18 C19 C21 107.7(5) . . ?
C21A C19 C21 145.7(6) . . ?
C22A C19 C21 53.0(6) . . ?
C18 C19 C22 112.8(5) . . ?
C21A C19 C22 60.4(6) . . ?
C22A C19 C22 137.4(6) . . ?
C21 C19 C22 108.2(6) . . ?
C18 C19 C20 109.1(4) . . ?
C21A C19 C20 56.0(5) . . ?
C22A C19 C20 57.4(6) . . ?
C21 C19 C20 108.3(6) . . ?
C22 C19 C20 110.5(6) . . ?
C18 C19 C20A 112.0(4) . . ?
C21A C19 C20A 109.3(5) . . ?
C22A C19 C20A 108.6(5) . . ?
C21 C19 C20A 60.2(6) . . ?
C22 C19 C20A 50.6(6) . . ?
C20 C19 C20A 138.9(5) . . ?
C2 O1 Cu3 122.3(3) . . ?
O1 C2 C3 129.6(4) . . ?
O1 C2 C1 113.4(4) . . ?
C3 C2 C1 117.0(4) . . ?
C2 C3 C4 121.9(4) . . ?
O2 C4 C3 128.6(4) . . ?
O2 C4 C5 113.6(4) . . ?
C3 C4 C5 117.7(4) . . ?
C4 O2 Cu3 123.5(3) . . ?
F2 C1 F3 107.8(4) . . ?
F2 C1 F1 105.8(4) . . ?
F3 C1 F1 106.9(4) . . ?
F2 C1 C2 114.5(4) . . ?
F3 C1 C2 112.1(4) . . ?
F1 C1 C2 109.2(4) . . ?
F6 C5 F5 105.5(6) . . ?
F6 C5 F4 108.6(6) . . ?
F5 C5 F4 104.2(5) . . ?
F6 C5 C4 114.1(5) . . ?
F5 C5 C4 111.7(5) . . ?
F4 C5 C4 112.2(5) . . ?
C7 O3 Cu2 124.4(3) . . ?
O3 C7 C8 128.6(5) . . ?
O3 C7 C6 112.1(4) . . ?
C8 C7 C6 119.2(4) . . ?
C7 C8 C9 122.0(4) . . ?
O4 C9 C8 129.4(4) . . ?
O4 C9 C10 112.6(4) . . ?
C8 C9 C10 118.0(4) . . ?
C9 O4 Cu2 122.9(3) . . ?
F7A C6 F7 119.8(11) . . ?
F7A C6 F9A 108.7(10) . . ?
F7 C6 F9A 27.8(11) . . ?
F7A C6 F9 67.0(8) . . ?
F7 C6 F9 108.5(7) . . ?
F9A C6 F9 130.4(12) . . ?
F7A C6 F8A 106.8(9) . . ?
F7 C6 F8A 80.3(9) . . ?
F9A C6 F8A 108.1(10) . . ?
F9 C6 F8A 41.1(7) . . ?
F7A C6 F8 38.7(9) . . ?
F7 C6 F8 105.2(8) . . ?
F9A C6 F8 81.9(11) . . ?
F9 C6 F8 105.6(8) . . ?
F8A C6 F8 143.5(9) . . ?
F7A C6 C7 118.5(9) . . ?
F7 C6 C7 116.6(6) . . ?
F9A C6 C7 109.5(10) . . ?
F9 C6 C7 115.3(6) . . ?
F8A C6 C7 104.7(8) . . ?
F8 C6 C7 104.6(7) . . ?
F10 C10 F12 103.7(7) . . ?
F10 C10 F11 109.7(5) . . ?
F12 C10 F11 103.7(6) . . ?
F10 C10 C9 111.9(5) . . ?
F12 C10 C9 112.4(5) . . ?
F11 C10 C9 114.6(5) . . ?

loop_
_geom_bond_atom_site_label_1
_geom_bond_atom_site_label_2
_geom_bond_distance
_geom_bond_site_symmetry_2
_geom_bond_publ_flag
Cu1 C17 1.933(3) . ?
Cu1 C11 2.014(3) . ?
Cu1 C11 2.270(4) 2_675 ?
Cu1 Cu4 2.5159(6) . ?
Cu1 Cu1 2.6116(8) 2_675 ?
Cu1 Cu4 2.6428(6) 7_455 ?
Cu1 Cu2 2.7595(7) . ?
Cu1 Cu4 2.8548(6) 2_675 ?
Cu2 O3 1.968(3) . ?
Cu2 O4 1.973(3) . ?
Cu2 C12 1.996(4) . ?
Cu2 C11 2.043(3) . ?
Cu3 O2 1.983(3) . ?
Cu3 C18 1.989(4) . ?
Cu3 O1 1.990(3) . ?
Cu3 C17 2.000(3) . ?
Cu3 Cu4 3.0430(7) 7_455 ?
Cu4 C17 1.948(3) 7_455 ?
Cu4 C11 1.949(4) . ?
Cu4 Cu1 2.6428(6) 7_455 ?
Cu4 Cu1 2.8548(6) 2_675 ?
Cu4 Cu3 3.0430(7) 7_455 ?
C11 C12 1.265(5) . ?
C11 Cu1 2.270(4) 2_675 ?
C12 C13 1.487(5) . ?
C13 C14 1.513(7) . ?
C13 C15 1.525(7) . ?
C13 C16 1.527(6) . ?
C17 C18 1.253(5) . ?
C17 Cu4 1.948(3) 7_455 ?
C18 C19 1.499(5) . ?
C19 C21A 1.514(7) . ?
C19 C22A 1.516(6) . ?
C19 C21 1.518(7) . ?
C19 C22 1.527(7) . ?
C19 C20 1.529(7) . ?
C19 C20A 1.534(6) . ?
O1 C2 1.259(5) . ?
C2 C3 1.377(6) . ?
C2 C1 1.530(6) . ?
C3 C4 1.404(7) . ?
C4 O2 1.254(5) . ?
C4 C5 1.518(7) . ?
C1 F2 1.314(5) . ?
C1 F3 1.321(6) . ?
C1 F1 1.352(6) . ?
C5 F6 1.292(6) . ?
C5 F5 1.294(7) . ?
C5 F4 1.316(7) . ?
O3 C7 1.257(6) . ?
C7 C8 1.372(7) . ?
C7 C6 1.539(8) . ?
C8 C9 1.381(7) . ?
C9 O4 1.271(5) . ?
C9 C10 1.520(7) . ?
C6 F7A 1.286(8) . ?
C6 F7 1.293(7) . ?
C6 F9A 1.293(8) . ?
C6 F9 1.296(7) . ?
C6 F8A 1.298(8) . ?
C6 F8 1.308(8) . ?
C10 F10 1.265(7) . ?
C10 F12 1.275(7) . ?
C10 F11 1.296(6) . ?

loop_
_geom_torsion_atom_site_label_1
_geom_torsion_atom_site_label_2
_geom_torsion_atom_site_label_3
_geom_torsion_atom_site_label_4
_geom_torsion
_geom_torsion_site_symmetry_1
_geom_torsion_site_symmetry_2
_geom_torsion_site_symmetry_3
_geom_torsion_site_symmetry_4
_geom_torsion_publ_flag
C17 Cu1 Cu2 O3 94.6(3) . . . . ?
C11 Cu1 Cu2 O3 -119.1(4) . . . . ?
C11 Cu1 Cu2 O3 -35.4(3) 2_675 . . . ?
Cu4 Cu1 Cu2 O3 -151.1(3) . . . . ?
Cu1 Cu1 Cu2 O3 -83.7(3) 2_675 . . . ?
Cu4 Cu1 Cu2 O3 148.1(3) 7_455 . . . ?
Cu4 Cu1 Cu2 O3 -48.7(3) 2_675 . . . ?
C17 Cu1 Cu2 O4 14.38(14) . . . . ?
C11 Cu1 Cu2 O4 160.71(17) . . . . ?
C11 Cu1 Cu2 O4 -115.65(12) 2_675 . . . ?
Cu4 Cu1 Cu2 O4 128.72(9) . . . . ?
Cu1 Cu1 Cu2 O4 -163.93(9) 2_675 . . . ?
Cu4 Cu1 Cu2 O4 67.90(9) 7_455 . . . ?
Cu4 Cu1 Cu2 O4 -128.95(9) 2_675 . . . ?
C17 Cu1 Cu2 C12 -159.63(16) . . . . ?
C11 Cu1 Cu2 C12 -13.30(19) . . . . ?
C11 Cu1 Cu2 C12 70.34(15) 2_675 . . . ?
Cu4 Cu1 Cu2 C12 -45.29(11) . . . . ?
Cu1 Cu1 Cu2 C12 22.06(11) 2_675 . . . ?
Cu4 Cu1 Cu2 C12 -106.10(12) 7_455 . . . ?
Cu4 Cu1 Cu2 C12 57.04(12) 2_675 . . . ?
C17 Cu1 Cu2 C11 -146.33(18) . . . . ?
C11 Cu1 Cu2 C11 83.64(15) 2_675 . . . ?
Cu4 Cu1 Cu2 C11 -31.99(14) . . . . ?
Cu1 Cu1 Cu2 C11 35.36(14) 2_675 . . . ?
Cu4 Cu1 Cu2 C11 -92.80(15) 7_455 . . . ?
Cu4 Cu1 Cu2 C11 70.34(15) 2_675 . . . ?
C17 Cu1 Cu4 C17 -22.50(15) . . . 7_455 ?
C11 Cu1 Cu4 C17 -172.6(2) . . . 7_455 ?
C11 Cu1 Cu4 C17 118.8(2) 2_675 . . 7_455 ?
Cu1 Cu1 Cu4 C17 122.36(17) 2_675 . . 7_455 ?
Cu4 Cu1 Cu4 C17 8.39(17) 7_455 . . 7_455 ?
Cu2 Cu1 Cu4 C17 -141.63(17) . . . 7_455 ?
Cu4 Cu1 Cu4 C17 77.01(17) 2_675 . . 7_455 ?
C17 Cu1 Cu4 C11 150.12(18) . . . . ?
C11 Cu1 Cu4 C11 -68.55(18) 2_675 . . . ?
Cu1 Cu1 Cu4 C11 -65.02(14) 2_675 . . . ?
Cu4 Cu1 Cu4 C11 -178.99(14) 7_455 . . . ?
Cu2 Cu1 Cu4 C11 30.98(13) . . . . ?
Cu4 Cu1 Cu4 C11 -110.38(14) 2_675 . . . ?
C17 Cu1 Cu4 Cu1 -48.73(12) . . . 7_455 ?
C11 Cu1 Cu4 Cu1 161.15(14) . . . 7_455 ?
C11 Cu1 Cu4 Cu1 92.60(10) 2_675 . . 7_455 ?
Cu1 Cu1 Cu4 Cu1 96.132(16) 2_675 . . 7_455 ?
Cu4 Cu1 Cu4 Cu1 -17.83(3) 7_455 . . 7_455 ?
Cu2 Cu1 Cu4 Cu1 -167.861(18) . . . 7_455 ?
Cu4 Cu1 Cu4 Cu1 50.78(2) 2_675 . . 7_455 ?
C17 Cu1 Cu4 Cu1 -144.86(12) . . . 2_675 ?
C11 Cu1 Cu4 Cu1 65.02(13) . . . 2_675 ?
C11 Cu1 Cu4 Cu1 -3.53(10) 2_675 . . 2_675 ?
Cu4 Cu1 Cu4 Cu1 -113.967(17) 7_455 . . 2_675 ?
Cu2 Cu1 Cu4 Cu1 96.006(15) . . . 2_675 ?
Cu4 Cu1 Cu4 Cu1 -45.35(2) 2_675 . . 2_675 ?
C17 Cu1 Cu4 Cu3 21.35(12) . . . 7_455 ?
C11 Cu1 Cu4 Cu3 -128.77(14) . . . 7_455 ?
C11 Cu1 Cu4 Cu3 162.68(10) 2_675 . . 7_455 ?
Cu1 Cu1 Cu4 Cu3 166.21(2) 2_675 . . 7_455 ?
Cu4 Cu1 Cu4 Cu3 52.24(2) 7_455 . . 7_455 ?
Cu2 Cu1 Cu4 Cu3 -97.78(2) . . . 7_455 ?
Cu4 Cu1 Cu4 Cu3 120.856(17) 2_675 . . 7_455 ?
C17 Cu4 C11 C12 -14.6(8) 7_455 . . . ?
Cu1 Cu4 C11 C12 -177.7(5) . . . . ?
Cu1 Cu4 C11 C12 145.5(3) 7_455 . . . ?
Cu1 Cu4 C11 C12 106.7(4) 2_675 . . . ?
Cu3 Cu4 C11 C12 -84.8(4) 7_455 . . . ?
C17 Cu4 C11 Cu1 163.1(5) 7_455 . . . ?
Cu1 Cu4 C11 Cu1 -36.7(2) 7_455 . . . ?
Cu1 Cu4 C11 Cu1 -75.56(10) 2_675 . . . ?
Cu3 Cu4 C11 Cu1 92.95(14) 7_455 . . . ?
C17 Cu4 C11 Cu2 90.1(6) 7_455 . . . ?
Cu1 Cu4 C11 Cu2 -73.0(2) . . . . ?
Cu1 Cu4 C11 Cu2 -109.7(2) 7_455 . . . ?
Cu1 Cu4 C11 Cu2 -148.6(3) 2_675 . . . ?
Cu3 Cu4 C11 Cu2 19.9(3) 7_455 . . . ?
C17 Cu4 C11 Cu1 -121.3(5) 7_455 . . 2_675 ?
Cu1 Cu4 C11 Cu1 75.56(10) . . . 2_675 ?
Cu1 Cu4 C11 Cu1 38.8(2) 7_455 . . 2_675 ?
Cu3 Cu4 C11 Cu1 168.51(5) 7_455 . . 2_675 ?
C17 Cu1 C11 C12 113.6(6) . . . . ?
C11 Cu1 C11 C12 -60.1(5) 2_675 . . . ?
Cu4 Cu1 C11 C12 177.0(6) . . . . ?
Cu1 Cu1 C11 C12 -95.4(6) 2_675 . . . ?
Cu4 Cu1 C11 C12 178.2(5) 7_455 . . . ?
Cu2 Cu1 C11 C12 41.2(5) . . . . ?
Cu4 Cu1 C11 C12 -99.2(5) 2_675 . . . ?
C17 Cu1 C11 Cu4 -63.4(3) . . . . ?
C11 Cu1 C11 Cu4 122.89(14) 2_675 . . . ?
Cu1 Cu1 C11 Cu4 87.58(10) 2_675 . . . ?
Cu4 Cu1 C11 Cu4 1.20(16) 7_455 . . . ?
Cu2 Cu1 C11 Cu4 -135.84(17) . . . . ?
Cu4 Cu1 C11 Cu4 83.83(11) 2_675 . . . ?
C17 Cu1 C11 Cu2 72.5(3) . . . . ?
C11 Cu1 C11 Cu2 -101.27(7) 2_675 . . . ?
Cu4 Cu1 C11 Cu2 135.84(17) . . . . ?
Cu1 Cu1 C11 Cu2 -136.58(15) 2_675 . . . ?
Cu4 Cu1 C11 Cu2 137.04(7) 7_455 . . . ?
Cu4 Cu1 C11 Cu2 -140.33(7) 2_675 . . . ?
C17 Cu1 C11 Cu1 -150.9(2) . . . 2_675 ?
C11 Cu1 C11 Cu1 35.31(15) 2_675 . . 2_675 ?
Cu4 Cu1 C11 Cu1 -87.58(10) . . . 2_675 ?
Cu4 Cu1 C11 Cu1 -86.38(11) 7_455 . . 2_675 ?
Cu2 Cu1 C11 Cu1 136.58(15) . . . 2_675 ?
Cu4 Cu1 C11 Cu1 -3.75(11) 2_675 . . 2_675 ?
O3 Cu2 C11 C12 -1.9(4) . . . . ?
O4 Cu2 C11 C12 177.9(2) . . . . ?
Cu1 Cu2 C11 C12 -157.5(3) . . . . ?
O3 Cu2 C11 Cu4 -134.2(2) . . . . ?
O4 Cu2 C11 Cu4 45.6(3) . . . . ?
C12 Cu2 C11 Cu4 -132.3(4) . . . . ?
Cu1 Cu2 C11 Cu4 70.2(2) . . . . ?
O3 Cu2 C11 Cu1 155.63(17) . . . . ?
O4 Cu2 C11 Cu1 -24.6(2) . . . . ?
C12 Cu2 C11 Cu1 157.5(3) . . . . ?
O3 Cu2 C11 Cu1 90.9(3) . . . 2_675 ?
O4 Cu2 C11 Cu1 -89.3(3) . . . 2_675 ?
C12 Cu2 C11 Cu1 92.8(3) . . . 2_675 ?
Cu1 Cu2 C11 Cu1 -64.75(19) . . . 2_675 ?
Cu4 C11 C12 C13 -39.3(15) . . . . ?
Cu1 C11 C12 C13 144.8(10) . . . . ?
Cu2 C11 C12 C13 -170.8(13) . . . . ?
Cu1 C11 C12 C13 58.7(13) 2_675 . . . ?
Cu4 C11 C12 Cu2 131.5(4) . . . . ?
Cu1 C11 C12 Cu2 -44.4(5) . . . . ?
Cu1 C11 C12 Cu2 -130.48(18) 2_675 . . . ?
O3 Cu2 C12 C11 178.8(2) . . . . ?
O4 Cu2 C12 C11 -6.1(6) . . . . ?
Cu1 Cu2 C12 C11 16.4(2) . . . . ?
O3 Cu2 C12 C13 -4.6(4) . . . . ?
O4 Cu2 C12 C13 170.5(4) . . . . ?
C11 Cu2 C12 C13 176.6(5) . . . . ?
Cu1 Cu2 C12 C13 -167.0(3) . . . . ?
C11 C12 C13 C14 -128.2(12) . . . . ?
Cu2 C12 C13 C14 62.5(5) . . . . ?
C11 C12 C13 C15 109.2(13) . . . . ?
Cu2 C12 C13 C15 -60.2(5) . . . . ?
C11 C12 C13 C16 -10.2(15) . . . . ?
Cu2 C12 C13 C16 -179.6(3) . . . . ?
C11 Cu1 C17 C18 -91.7(14) . . . . ?
C11 Cu1 C17 C18 81.1(14) 2_675 . . . ?
Cu4 Cu1 C17 C18 -139.0(14) . . . . ?
Cu1 Cu1 C17 C18 137.8(13) 2_675 . . . ?
Cu4 Cu1 C17 C18 178.3(15) 7_455 . . . ?
Cu2 Cu1 C17 C18 -39.1(14) . . . . ?
Cu4 Cu1 C17 C18 118.7(14) 2_675 . . . ?
C11 Cu1 C17 Cu4 90.0(3) . . . 7_455 ?
C11 Cu1 C17 Cu4 -97.18(14) 2_675 . . 7_455 ?
Cu4 Cu1 C17 Cu4 42.68(13) . . . 7_455 ?
Cu1 Cu1 C17 Cu4 -40.5(2) 2_675 . . 7_455 ?
Cu2 Cu1 C17 Cu4 142.59(7) . . . 7_455 ?
Cu4 Cu1 C17 Cu4 -59.63(10) 2_675 . . 7_455 ?
C11 Cu1 C17 Cu3 -10.1(4) . . . . ?
C11 Cu1 C17 Cu3 162.75(13) 2_675 . . . ?
Cu4 Cu1 C17 Cu3 -57.39(17) . . . . ?
Cu1 Cu1 C17 Cu3 -140.61(11) 2_675 . . . ?
Cu4 Cu1 C17 Cu3 -100.07(17) 7_455 . . . ?
Cu2 Cu1 C17 Cu3 42.52(17) . . . . ?
Cu4 Cu1 C17 Cu3 -159.69(13) 2_675 . . . ?
O2 Cu3 C17 C18 1.2(4) . . . . ?
O1 Cu3 C17 C18 174.0(2) . . . . ?
Cu4 Cu3 C17 C18 -103.9(3) 7_455 . . . ?
O2 Cu3 C17 Cu1 -165.9(2) . . . . ?
C18 Cu3 C17 Cu1 -167.1(3) . . . . ?
O1 Cu3 C17 Cu1 7.0(2) . . . . ?
Cu4 Cu3 C17 Cu1 89.00(17) 7_455 . . . ?
O2 Cu3 C17 Cu4 105.1(3) . . . 7_455 ?
C18 Cu3 C17 Cu4 103.9(3) . . . 7_455 ?
O1 Cu3 C17 Cu4 -82.02(17) . . . 7_455 ?
Cu1 C17 C18 C19 -84.5(18) . . . . ?
Cu4 C17 C18 C19 93.7(11) 7_455 . . . ?
Cu3 C17 C18 C19 -170.2(11) . . . . ?
Cu1 C17 C18 Cu3 85.6(14) . . . . ?
Cu4 C17 C18 Cu3 -96.10(18) 7_455 . . . ?
O2 Cu3 C18 C17 -179.4(2) . . . . ?
O1 Cu3 C18 C17 -11.1(4) . . . . ?
Cu4 Cu3 C18 C17 46.2(2) 7_455 . . . ?
O2 Cu3 C18 C19 -3.9(4) . . . . ?
O1 Cu3 C18 C19 164.4(3) . . . . ?
C17 Cu3 C18 C19 175.5(5) . . . . ?
Cu4 Cu3 C18 C19 -138.3(4) 7_455 . . . ?
C17 C18 C19 C21A -74.7(12) . . . . ?
Cu3 C18 C19 C21A 117.3(5) . . . . ?
C17 C18 C19 C22A 45.5(13) . . . . ?
Cu3 C18 C19 C22A -122.6(5) . . . . ?
C17 C18 C19 C21 101.6(12) . . . . ?
Cu3 C18 C19 C21 -66.4(6) . . . . ?
C17 C18 C19 C22 -139.0(12) . . . . ?
Cu3 C18 C19 C22 53.0(7) . . . . ?
C17 C18 C19 C20 -15.7(13) . . . . ?
Cu3 C18 C19 C20 176.2(5) . . . . ?
C17 C18 C19 C20A 166.0(11) . . . . ?
Cu3 C18 C19 C20A -2.1(6) . . . . ?
O2 Cu3 O1 C2 13.4(3) . . . . ?
C18 Cu3 O1 C2 -156.1(3) . . . . ?
C17 Cu3 O1 C2 -163.4(3) . . . . ?
Cu4 Cu3 O1 C2 156.7(3) 7_455 . . . ?
Cu3 O1 C2 C3 -12.4(6) . . . . ?
Cu3 O1 C2 C1 165.0(3) . . . . ?
O1 C2 C3 C4 2.7(7) . . . . ?
C1 C2 C3 C4 -174.6(4) . . . . ?
C2 C3 C4 O2 2.3(8) . . . . ?
C2 C3 C4 C5 177.7(5) . . . . ?
C3 C4 O2 Cu3 4.0(7) . . . . ?
C5 C4 O2 Cu3 -171.6(4) . . . . ?
C18 Cu3 O2 C4 164.6(3) . . . . ?
O1 Cu3 O2 C4 -9.7(4) . . . . ?
C17 Cu3 O2 C4 163.8(3) . . . . ?
Cu4 Cu3 O2 C4 -125.2(3) 7_455 . . . ?
O1 C2 C1 F2 160.3(4) . . . . ?
C3 C2 C1 F2 -21.9(6) . . . . ?
O1 C2 C1 F3 37.0(6) . . . . ?
C3 C2 C1 F3 -145.2(5) . . . . ?
O1 C2 C1 F1 -81.2(5) . . . . ?
C3 C2 C1 F1 96.5(5) . . . . ?
O2 C4 C5 F6 -164.8(6) . . . . ?
C3 C4 C5 F6 19.1(8) . . . . ?
O2 C4 C5 F5 75.7(7) . . . . ?
C3 C4 C5 F5 -100.3(6) . . . . ?
O2 C4 C5 F4 -40.8(7) . . . . ?
C3 C4 C5 F4 143.1(5) . . . . ?
O4 Cu2 O3 C7 2.1(4) . . . . ?
C12 Cu2 O3 C7 -179.2(4) . . . . ?
C11 Cu2 O3 C7 -178.1(3) . . . . ?
Cu1 Cu2 O3 C7 -76.8(5) . . . . ?
Cu2 O3 C7 C8 -2.7(7) . . . . ?
Cu2 O3 C7 C6 179.5(4) . . . . ?
O3 C7 C8 C9 0.5(8) . . . . ?
C6 C7 C8 C9 178.1(5) . . . . ?
C7 C8 C9 O4 2.5(8) . . . . ?
C7 C8 C9 C10 -177.3(5) . . . . ?
C8 C9 O4 Cu2 -2.5(7) . . . . ?
C10 C9 O4 Cu2 177.3(3) . . . . ?
O3 Cu2 O4 C9 0.3(3) . . . . ?
C12 Cu2 O4 C9 -175.0(5) . . . . ?
C11 Cu2 O4 C9 -179.6(3) . . . . ?
Cu1 Cu2 O4 C9 162.7(3) . . . . ?
O3 C7 C6 F7A 41.3(16) . . . . ?
C8 C7 C6 F7A -136.7(16) . . . . ?
O3 C7 C6 F7 -164.0(11) . . . . ?
C8 C7 C6 F7 18.0(13) . . . . ?
O3 C7 C6 F9A 166.7(16) . . . . ?
C8 C7 C6 F9A -11.3(17) . . . . ?
O3 C7 C6 F9 -35.1(17) . . . . ?
C8 C7 C6 F9 146.9(16) . . . . ?
O3 C7 C6 F8A -77.6(14) . . . . ?
C8 C7 C6 F8A 104.4(14) . . . . ?
O3 C7 C6 F8 80.3(15) . . . . ?
C8 C7 C6 F8 -97.7(15) . . . . ?
O4 C9 C10 F10 -72.6(7) . . . . ?
C8 C9 C10 F10 107.2(6) . . . . ?
O4 C9 C10 F12 43.6(7) . . . . ?
C8 C9 C10 F12 -136.6(6) . . . . ?
O4 C9 C10 F11 161.7(5) . . . . ?
C8 C9 C10 F11 -18.5(7) . . . . ?
